data_1544115
loop_
_publ_author_name
'Lakhloufi, S.'
'Lem\'ee-Cailleau, M H'
'Chastanet, G.'
'Rosa, P.'
'Daro, N.'
'Guionneau, P.'

_publ_section_title
;
 Structural movies of the gradual spin-crossover in a molecular complex at
 various physical scales.
;
_journal_issue 40
_journal_name_full 'Physical chemistry chemical physics : PCCP'
_journal_page_first 28307
_journal_page_last 28315
_journal_paper_doi 10.1039/c6cp04987g
_journal_volume 18
_journal_year 2016
_chemical_formula_sum 'C38 H28 Fe N10 S2'
_chemical_formula_weight 744.67
_chemical_name_systematic
;
      bis(N-(2-Pyridylmethylene)-4-(phenylazo)aniline)-diisothiocyanato-iron(ii)
;
_space_group_IT_number 14
_symmetry_cell_setting monoclinic
_symmetry_space_group_name_Hall '-P 2ybc'
_symmetry_space_group_name_H-M 'P 1 21/c 1'
_atom_sites_solution_hydrogens geom
_atom_sites_solution_primary direct
_atom_sites_solution_secondary difmap
_audit_creation_method SHELXL-97
_audit_update_record
;
2016-07-12 deposited with the CCDC.
2016-09-13 downloaded from the CCDC.
;
_cell_angle_alpha 90.00
_cell_angle_beta 92.865(4)
_cell_angle_gamma 90.00
_cell_formula_units_Z 4
_cell_length_a 15.0534(8)
_cell_length_b 14.4184(10)
_cell_length_c 16.7682(12)
_cell_measurement_reflns_used 5813
_cell_measurement_temperature 185(2)
_cell_measurement_theta_max 22.986
_cell_measurement_theta_min 0.407
_cell_volume 3634.9(4)
_computing_cell_refinement 'HKL Scalepack (Otwinowski & Minor 1997)'
_computing_data_collection 'KappaCCD Server Software (Nonius, 1997)'
_computing_data_reduction 'HKL Denzo and Scalepack (Otwinowski & Minor 1997)'
_computing_molecular_graphics 'ORTEP-3 (Farrugia, 1997) and Mercury (CCDC)'
_computing_publication_material 'shelxl-97 (Sheldrick, 1997)'
_computing_structure_refinement 'SHELXL-97 (Sheldrick, 1997)'
_computing_structure_solution 'Shelxs-97 (Sheldrick, 1990)'
_diffrn_ambient_temperature 185(2)
_diffrn_measured_fraction_theta_full 0.811
_diffrn_measured_fraction_theta_max 0.811
_diffrn_measurement_device_type 'Nonius KappaCCD'
_diffrn_measurement_method '\w scans'
_diffrn_radiation_monochromator graphite
_diffrn_radiation_source 'fine-focus sealed tube'
_diffrn_radiation_type MoK\a
_diffrn_radiation_wavelength 0.71073
_diffrn_reflns_av_R_equivalents 0.0226
_diffrn_reflns_av_sigmaI/netI 0.0425
_diffrn_reflns_limit_h_max 14
_diffrn_reflns_limit_h_min -15
_diffrn_reflns_limit_k_max 11
_diffrn_reflns_limit_k_min -15
_diffrn_reflns_limit_l_max 18
_diffrn_reflns_limit_l_min -18
_diffrn_reflns_number 5705
_diffrn_reflns_theta_full 22.97
_diffrn_reflns_theta_max 22.97
_diffrn_reflns_theta_min 3.34
_exptl_absorpt_coefficient_mu 0.573
_exptl_absorpt_correction_T_max 0.8941
_exptl_absorpt_correction_T_min 0.5465
_exptl_absorpt_correction_type empirical
_exptl_absorpt_process_details scalepack
_exptl_crystal_colour black
_exptl_crystal_density_diffrn 1.361
_exptl_crystal_density_method 'not measured'
_exptl_crystal_description spearhead
_exptl_crystal_F_000 1536
_exptl_crystal_size_max 1.20
_exptl_crystal_size_mid 0.20
_exptl_crystal_size_min 0.20
_refine_diff_density_max 0.423
_refine_diff_density_min -0.208
_refine_diff_density_rms 0.039
_refine_ls_extinction_method none
_refine_ls_goodness_of_fit_ref 1.023
_refine_ls_hydrogen_treatment constr
_refine_ls_matrix_type full
_refine_ls_number_parameters 460
_refine_ls_number_reflns 4090
_refine_ls_number_restraints 0
_refine_ls_restrained_S_all 1.023
_refine_ls_R_factor_all 0.0486
_refine_ls_R_factor_gt 0.0358
_refine_ls_shift/su_max 0.000
_refine_ls_shift/su_mean 0.000
_refine_ls_structure_factor_coef Fsqd
_refine_ls_weighting_details 'calc w=1/[\s^2^(Fo^2^)+(0.0242P)^2^+2.9116P] where P=(Fo^2^+2Fc^2^)/3'
_refine_ls_weighting_scheme calc
_refine_ls_wR_factor_gt 0.0791
_refine_ls_wR_factor_ref 0.0854
_reflns_number_gt 3346
_reflns_number_total 4090
_reflns_threshold_expression >2sigma(I)
_cod_data_source_file c6cp04987g3.cif
_cod_data_source_block feaza185kd2
_cod_depositor_comments 'Adding full bibliography for 1544075--1544134.cif.'
_cod_original_sg_symbol_H-M 'P 21/c'
_cod_database_code 1544115

loop_
_symmetry_equiv_pos_as_xyz
'x, y, z'
'-x, y+1/2, -z+1/2'
'-x, -y, -z'
'x, -y-1/2, z-1/2'

loop_
_atom_site_label
_atom_site_type_symbol
_atom_site_fract_x
_atom_site_fract_y
_atom_site_fract_z
_atom_site_U_iso_or_equiv
_atom_site_adp_type
_atom_site_occupancy
_atom_site_symmetry_multiplicity
_atom_site_calc_flag
_atom_site_refinement_flags
Fe1 Fe 0.29191(3) 0.28539(3) 0.06385(3) 0.03857(17) Uani 1 1 d .
S1 S 0.19365(5) 0.49088(6) -0.14394(5) 0.0499(3) Uani 1 1 d .
S2 S 0.42752(6) 0.07431(6) -0.10811(6) 0.0540(3) Uani 1 1 d .
N1 N 0.17634(16) 0.21817(15) 0.08003(15) 0.0360(6) Uani 1 1 d .
N2 N 0.27219(15) 0.37638(15) 0.15734(14) 0.0302(6) Uani 1 1 d .
C1 C 0.19528(19) 0.38252(18) 0.20425(18) 0.0314(7) Uani 1 1 d .
C2 C 0.41692(19) 0.18426(19) 0.18931(19) 0.0338(8) Uani 1 1 d .
C3 C 0.2204(2) 0.4196(2) -0.0704(2) 0.0410(8) Uani 1 1 d .
N3 N 0.32849(16) 0.19413(16) 0.15456(14) 0.0325(6) Uani 1 1 d .
C4 C 0.3418(2) 0.42128(19) 0.18139(19) 0.0355(8) Uani 1 1 d .
H4 H 0.3420 0.4592 0.2277 0.043 Uiso 1 1 calc R
C5 C 0.2635(2) 0.15214(19) 0.18490(18) 0.0346(8) Uani 1 1 d .
H5 H 0.2721 0.1147 0.2312 0.042 Uiso 1 1 calc R
N4 N 0.40985(15) 0.35442(17) 0.07206(16) 0.0387(6) Uani 1 1 d .
N5 N 0.33374(19) 0.1995(2) -0.01825(19) 0.0548(8) Uani 1 1 d .
C6 C 0.1759(2) 0.16398(19) 0.14574(18) 0.0334(8) Uani 1 1 d .
C7 C 0.0382(2) 0.4027(2) 0.2095(2) 0.0450(9) Uani 1 1 d .
H7 H -0.0184 0.4135 0.1836 0.054 Uiso 1 1 calc R
C8 C 0.11343(19) 0.39818(19) 0.1652(2) 0.0379(8) Uani 1 1 d .
H8 H 0.1089 0.4057 0.1088 0.045 Uiso 1 1 calc R
C9 C 0.0455(2) 0.3915(2) 0.2914(2) 0.0458(9) Uani 1 1 d .
C10 C 0.0998(2) 0.2270(2) 0.0367(2) 0.0453(9) Uani 1 1 d .
H10 H 0.0996 0.2629 -0.0108 0.054 Uiso 1 1 calc R
C11 C 0.4839(2) 0.1579(2) 0.1402(2) 0.0439(8) Uani 1 1 d .
H11 H 0.4701 0.1432 0.0858 0.053 Uiso 1 1 calc R
C12 C 0.3717(2) 0.1474(2) -0.0559(2) 0.0413(8) Uani 1 1 d .
C13 C 0.1269(2) 0.3767(2) 0.3293(2) 0.0535(9) Uani 1 1 d .
H13 H 0.1316 0.3702 0.3857 0.064 Uiso 1 1 calc R
C14 C 0.4372(2) 0.2053(2) 0.2686(2) 0.0414(8) Uani 1 1 d .
H14 H 0.3916 0.2238 0.3023 0.050 Uiso 1 1 calc R
C15 C 0.42059(19) 0.4121(2) 0.1352(2) 0.0373(8) Uani 1 1 d .
C16 C 0.5246(2) 0.1993(2) 0.2985(2) 0.0436(8) Uani 1 1 d .
H16 H 0.5390 0.2140 0.3528 0.052 Uiso 1 1 calc R
N6 N 0.69823(17) 0.15380(18) 0.34565(19) 0.0481(7) Uani 1 1 d .
C17 C 0.9675(2) 0.1162(2) 0.4181(2) 0.0478(9) Uani 1 1 d .
H17 H 1.0276 0.1049 0.4354 0.057 Uiso 1 1 calc R
N7 N 0.23911(19) 0.3706(2) -0.01769(19) 0.0534(8) Uani 1 1 d .
C18 C 0.0997(2) 0.1229(2) 0.1713(2) 0.0447(9) Uani 1 1 d .
H18 H 0.1014 0.0867 0.2186 0.054 Uiso 1 1 calc R
C19 C 0.5904(2) 0.1721(2) 0.2494(2) 0.0395(8) Uani 1 1 d .
N8 N 0.68451(18) 0.16315(17) 0.27306(19) 0.0459(7) Uani 1 1 d .
N9 N -0.0948(3) 0.39376(19) 0.3104(2) 0.0625(9) Uani 1 1 d .
N10 N -0.0286(2) 0.39989(19) 0.3496(2) 0.0677(10) Uani 1 1 d .
C20 C 0.0217(2) 0.1869(2) 0.0573(2) 0.0560(10) Uani 1 1 d .
H20 H -0.0310 0.1945 0.0243 0.067 Uiso 1 1 calc R
C21 C 0.79284(19) 0.1436(2) 0.3677(2) 0.0409(8) Uani 1 1 d .
C22 C 0.5704(2) 0.1530(2) 0.1705(2) 0.0456(9) Uani 1 1 d .
H22 H 0.6164 0.1362 0.1366 0.055 Uiso 1 1 calc R
C23 C 0.2015(2) 0.3711(2) 0.2861(2) 0.0455(8) Uani 1 1 d .
H23 H 0.2577 0.3595 0.3125 0.055 Uiso 1 1 calc R
C24 C 0.0206(2) 0.1353(2) 0.1265(2) 0.0545(10) Uani 1 1 d .
H24 H -0.0333 0.1089 0.1432 0.065 Uiso 1 1 calc R
C25 C 0.8600(2) 0.1629(2) 0.3162(2) 0.0517(9) Uani 1 1 d .
H25 H 0.8461 0.1851 0.2637 0.062 Uiso 1 1 calc R
C26 C 0.4781(2) 0.3455(3) 0.0243(2) 0.0578(10) Uani 1 1 d .
H26 H 0.4710 0.3060 -0.0209 0.069 Uiso 1 1 calc R
C27 C 0.9008(2) 0.0994(2) 0.4683(2) 0.0565(10) Uani 1 1 d .
H27 H 0.9148 0.0779 0.5210 0.068 Uiso 1 1 calc R
C28 C 0.9479(2) 0.1492(2) 0.3429(2) 0.0526(9) Uani 1 1 d .
H28 H 0.9946 0.1629 0.3087 0.063 Uiso 1 1 calc R
C29 C -0.1731(3) 0.4068(2) 0.3639(3) 0.0622(12) Uani 1 1 d .
C30 C 0.8126(2) 0.1135(2) 0.4432(2) 0.0527(9) Uani 1 1 d .
H30 H 0.7664 0.1022 0.4786 0.063 Uiso 1 1 calc R
C31 C 0.5571(3) 0.3901(3) 0.0375(3) 0.0742(12) Uani 1 1 d .
H31 H 0.6033 0.3826 0.0014 0.089 Uiso 1 1 calc R
C32 C 0.4993(2) 0.4583(2) 0.1536(2) 0.0590(10) Uani 1 1 d .
H32 H 0.5055 0.4972 0.1992 0.071 Uiso 1 1 calc R
C33 C -0.3239(3) 0.4361(3) 0.4457(3) 0.0659(11) Uani 1 1 d .
H33 H -0.3772 0.4456 0.4727 0.079 Uiso 1 1 calc R
C34 C -0.2529(3) 0.3903(2) 0.3273(3) 0.0683(12) Uani 1 1 d .
H34 H -0.2570 0.3689 0.2736 0.082 Uiso 1 1 calc R
C35 C -0.3280(3) 0.4045(2) 0.3679(3) 0.0665(11) Uani 1 1 d .
H35 H -0.3844 0.3923 0.3420 0.080 Uiso 1 1 calc R
C36 C -0.2430(3) 0.4538(3) 0.4841(3) 0.0705(12) Uani 1 1 d .
H36 H -0.2397 0.4760 0.5376 0.085 Uiso 1 1 calc R
C37 C -0.1646(2) 0.4384(3) 0.4427(3) 0.0692(12) Uani 1 1 d .
H37 H -0.1076 0.4493 0.4679 0.083 Uiso 1 1 calc R
C38 C 0.5693(2) 0.4462(3) 0.1034(3) 0.0753(13) Uani 1 1 d .
H38 H 0.6248 0.4762 0.1146 0.090 Uiso 1 1 calc R

loop_
_atom_site_aniso_label
_atom_site_aniso_U_11
_atom_site_aniso_U_22
_atom_site_aniso_U_33
_atom_site_aniso_U_23
_atom_site_aniso_U_13
_atom_site_aniso_U_12
Fe1 0.0330(3) 0.0359(3) 0.0473(3) 0.0001(2) 0.0074(2) 0.0036(2)
S1 0.0406(5) 0.0654(6) 0.0433(6) -0.0008(4) -0.0031(4) -0.0043(4)
S2 0.0577(6) 0.0573(6) 0.0474(6) -0.0008(5) 0.0058(5) 0.0084(5)
N1 0.0399(16) 0.0357(14) 0.0316(16) -0.0022(12) -0.0061(14) 0.0081(12)
N2 0.0254(14) 0.0322(14) 0.0329(15) 0.0064(11) 0.0010(12) 0.0017(11)
C1 0.0290(18) 0.0299(16) 0.035(2) 0.0038(14) 0.0048(15) 0.0030(13)
C2 0.032(2) 0.0323(17) 0.037(2) 0.0009(14) -0.0028(16) 0.0072(14)
C3 0.0340(19) 0.047(2) 0.043(2) -0.0078(18) 0.0143(17) -0.0091(16)
N3 0.0289(15) 0.0348(14) 0.0335(15) -0.0023(11) 0.0001(13) 0.0081(12)
C4 0.037(2) 0.0325(17) 0.037(2) 0.0015(14) 0.0002(16) 0.0009(15)
C5 0.037(2) 0.0326(17) 0.0336(19) 0.0013(14) -0.0039(16) 0.0053(15)
N4 0.0339(15) 0.0426(15) 0.0401(17) 0.0057(13) 0.0075(13) 0.0055(12)
N5 0.0525(19) 0.0494(18) 0.061(2) -0.0025(16) -0.0109(16) 0.0102(15)
C6 0.038(2) 0.0284(16) 0.0330(19) -0.0001(14) -0.0016(16) 0.0030(14)
C7 0.0323(19) 0.0385(19) 0.065(3) 0.0052(17) 0.0057(18) 0.0078(15)
C8 0.037(2) 0.0380(18) 0.039(2) 0.0033(15) 0.0020(17) 0.0064(15)
C9 0.040(2) 0.0413(19) 0.059(3) 0.0004(17) 0.033(2) 0.0033(16)
C10 0.055(2) 0.043(2) 0.037(2) -0.0004(16) -0.0084(19) 0.0039(18)
C11 0.039(2) 0.053(2) 0.039(2) -0.0071(16) -0.0071(17) 0.0103(16)
C12 0.042(2) 0.0401(19) 0.041(2) 0.0045(17) -0.0112(17) 0.0002(17)
C13 0.053(3) 0.069(2) 0.040(2) 0.0027(18) 0.0146(19) 0.0034(19)
C14 0.038(2) 0.047(2) 0.040(2) 0.0017(16) 0.0033(17) 0.0105(15)
C15 0.0291(19) 0.0352(18) 0.047(2) 0.0070(16) 0.0014(16) -0.0021(14)
C16 0.043(2) 0.049(2) 0.038(2) -0.0015(16) -0.0096(18) 0.0073(16)
N6 0.0460(19) 0.0457(17) 0.053(2) 0.0023(15) 0.0045(16) -0.0008(13)
C17 0.031(2) 0.046(2) 0.066(3) -0.0100(19) -0.0072(19) -0.0015(16)
N7 0.062(2) 0.0492(18) 0.050(2) -0.0012(16) 0.0182(16) -0.0039(15)
C18 0.041(2) 0.0401(19) 0.052(2) 0.0093(16) -0.0044(19) -0.0041(16)
C19 0.030(2) 0.0356(18) 0.052(2) 0.0008(16) -0.0071(18) 0.0071(14)
N8 0.053(2) 0.0413(16) 0.043(2) -0.0016(14) -0.0034(16) 0.0017(13)
N9 0.084(3) 0.0422(18) 0.061(2) 0.0017(15) -0.002(2) 0.0044(17)
N10 0.066(2) 0.0439(18) 0.091(3) 0.0077(17) -0.022(2) -0.0040(16)
C20 0.052(2) 0.051(2) 0.063(3) 0.002(2) -0.024(2) -0.0027(19)
C21 0.026(2) 0.0371(18) 0.059(3) -0.0003(17) -0.0068(18) 0.0007(14)
C22 0.038(2) 0.053(2) 0.046(2) -0.0078(17) -0.0002(18) 0.0092(16)
C23 0.039(2) 0.059(2) 0.039(2) 0.0054(17) 0.0032(17) 0.0023(16)
C24 0.041(2) 0.049(2) 0.073(3) 0.005(2) -0.006(2) -0.0076(17)
C25 0.047(2) 0.053(2) 0.055(2) 0.0049(18) -0.006(2) 0.0050(17)
C26 0.046(2) 0.069(2) 0.059(3) 0.004(2) 0.0200(19) 0.004(2)
C27 0.047(2) 0.065(2) 0.057(3) 0.0019(19) -0.010(2) 0.0011(18)
C28 0.039(2) 0.052(2) 0.067(3) 0.0014(19) 0.006(2) -0.0022(17)
C29 0.067(3) 0.042(2) 0.081(3) 0.008(2) 0.048(3) 0.013(2)
C30 0.036(2) 0.064(2) 0.058(3) 0.006(2) -0.0049(19) 0.0017(17)
C31 0.041(2) 0.081(3) 0.103(4) 0.007(3) 0.030(2) -0.005(2)
C32 0.040(2) 0.053(2) 0.084(3) 0.004(2) -0.001(2) -0.0096(18)
C33 0.051(3) 0.066(3) 0.084(3) -0.001(2) 0.034(2) 0.003(2)
C34 0.065(3) 0.052(2) 0.092(3) 0.000(2) 0.038(3) -0.003(2)
C35 0.059(3) 0.055(2) 0.089(3) -0.002(2) 0.033(2) -0.0020(19)
C36 0.058(3) 0.070(3) 0.085(3) 0.005(2) 0.021(2) 0.010(2)
C37 0.044(2) 0.058(2) 0.106(4) 0.024(3) 0.008(2) 0.0038(19)
C38 0.032(2) 0.078(3) 0.116(4) 0.012(3) 0.003(2) -0.016(2)

loop_
_atom_type_symbol
_atom_type_description
_atom_type_scat_dispersion_real
_atom_type_scat_dispersion_imag
_atom_type_scat_source
C C 0.0033 0.0016 'International Tables Vol C Tables 4.2.6.8 and 6.1.1.4'
H H 0.0000 0.0000 'International Tables Vol C Tables 4.2.6.8 and 6.1.1.4'
N N 0.0061 0.0033 'International Tables Vol C Tables 4.2.6.8 and 6.1.1.4'
S S 0.1246 0.1234 'International Tables Vol C Tables 4.2.6.8 and 6.1.1.4'
Fe Fe 0.3463 0.8444 'International Tables Vol C Tables 4.2.6.8 and 6.1.1.4'

loop_
_geom_angle_atom_site_label_1
_geom_angle_atom_site_label_2
_geom_angle_atom_site_label_3
_geom_angle
N7 Fe1 N5 92.23(12)
N7 Fe1 N1 94.12(11)
N5 Fe1 N1 95.69(11)
N7 Fe1 N4 93.57(11)
N5 Fe1 N4 92.66(11)
N1 Fe1 N4 168.41(10)
N7 Fe1 N3 171.64(11)
N5 Fe1 N3 91.78(10)
N1 Fe1 N3 78.18(10)
N4 Fe1 N3 93.57(10)
N7 Fe1 N2 93.55(10)
N5 Fe1 N2 169.54(10)
N1 Fe1 N2 92.59(9)
N4 Fe1 N2 78.29(10)
N3 Fe1 N2 83.65(9)
C10 N1 C6 117.3(3)
C10 N1 Fe1 127.2(2)
C6 N1 Fe1 115.2(2)
C4 N2 C1 117.8(3)
C4 N2 Fe1 114.31(19)
C1 N2 Fe1 127.06(18)
C23 C1 C8 120.3(3)
C23 C1 N2 121.4(3)
C8 C1 N2 118.3(3)
C14 C2 C11 119.9(3)
C14 C2 N3 121.7(3)
C11 C2 N3 118.3(3)
N7 C3 S1 178.9(3)
C5 N3 C2 120.3(3)
C5 N3 Fe1 114.47(19)
C2 N3 Fe1 124.80(19)
N2 C4 C15 117.6(3)
N2 C4 H4 121.2
C15 C4 H4 121.2
N3 C5 C6 117.4(3)
N3 C5 H5 121.3
C6 C5 H5 121.3
C26 N4 C15 117.6(3)
C26 N4 Fe1 127.2(2)
C15 N4 Fe1 115.11(19)
C12 N5 Fe1 166.9(3)
N1 C6 C18 122.7(3)
N1 C6 C5 113.3(3)
C18 C6 C5 124.0(3)
C9 C7 C8 120.1(3)
C9 C7 H7 120.0
C8 C7 H7 120.0
C1 C8 C7 119.0(3)
C1 C8 H8 120.5
C7 C8 H8 120.5
C13 C9 C7 120.3(3)
C13 C9 N10 112.5(3)
C7 C9 N10 127.1(3)
N1 C10 C20 123.3(3)
N1 C10 H10 118.3
C20 C10 H10 118.3
C22 C11 C2 119.9(3)
C22 C11 H11 120.1
C2 C11 H11 120.1
N5 C12 S2 178.7(3)
C9 C13 C23 120.2(3)
C9 C13 H13 119.9
C23 C13 H13 119.9
C2 C14 C16 119.6(3)
C2 C14 H14 120.2
C16 C14 H14 120.2
N4 C15 C32 122.7(3)
N4 C15 C4 113.9(3)
C32 C15 C4 123.4(3)
C19 C16 C14 120.0(3)
C19 C16 H16 120.0
C14 C16 H16 120.0
N8 N6 C21 112.0(3)
C27 C17 C28 120.0(3)
C27 C17 H17 120.0
C28 C17 H17 120.0
C3 N7 Fe1 169.8(3)
C6 C18 C24 118.8(3)
C6 C18 H18 120.6
C24 C18 H18 120.6
C22 C19 C16 120.2(3)
C22 C19 N8 114.2(3)
C16 C19 N8 125.6(3)
N6 N8 C19 113.0(3)
N10 N9 C29 108.8(4)
N9 N10 C9 105.4(4)
C10 C20 C24 119.1(3)
C10 C20 H20 120.4
C24 C20 H20 120.4
C30 C21 C25 120.8(3)
C30 C21 N6 115.7(3)
C25 C21 N6 123.6(3)
C19 C22 C11 120.4(3)
C19 C22 H22 119.8
C11 C22 H22 119.8
C13 C23 C1 120.2(3)
C13 C23 H23 119.9
C1 C23 H23 119.9
C20 C24 C18 118.6(3)
C20 C24 H24 120.7
C18 C24 H24 120.7
C28 C25 C21 118.8(3)
C28 C25 H25 120.6
C21 C25 H25 120.6
N4 C26 C31 123.2(4)
N4 C26 H26 118.4
C31 C26 H26 118.4
C17 C27 C30 120.6(4)
C17 C27 H27 119.7
C30 C27 H27 119.7
C17 C28 C25 120.3(3)
C17 C28 H28 119.8
C25 C28 H28 119.8
C34 C29 C37 121.8(3)
C34 C29 N9 114.1(4)
C37 C29 N9 123.9(4)
C21 C30 C27 119.4(3)
C21 C30 H30 120.3
C27 C30 H30 120.3
C26 C31 C38 119.3(4)
C26 C31 H31 120.3
C38 C31 H31 120.3
C15 C32 C38 118.2(4)
C15 C32 H32 120.9
C38 C32 H32 120.9
C36 C33 C35 120.1(4)
C36 C33 H33 119.9
C35 C33 H33 119.9
C29 C34 C35 119.4(4)
C29 C34 H34 120.3
C35 C34 H34 120.3
C34 C35 C33 121.5(4)
C34 C35 H35 119.3
C33 C35 H35 119.3
C33 C36 C37 118.8(4)
C33 C36 H36 120.6
C37 C36 H36 120.6
C29 C37 C36 118.4(4)
C29 C37 H37 120.8
C36 C37 H37 120.8
C31 C38 C32 119.0(3)
C31 C38 H38 120.5
C32 C38 H38 120.5

loop_
_geom_bond_atom_site_label_1
_geom_bond_atom_site_label_2
_geom_bond_distance
Fe1 N7 1.975(3)
Fe1 N5 1.978(3)
Fe1 N1 2.022(3)
Fe1 N4 2.034(2)
Fe1 N3 2.065(2)
Fe1 N2 2.077(2)
S1 C3 1.639(4)
S2 C12 1.630(4)
N1 C10 1.337(4)
N1 C6 1.351(4)
N2 C4 1.280(3)
N2 C1 1.435(3)
C1 C23 1.380(4)
C1 C8 1.385(4)
C2 C14 1.383(4)
C2 C11 1.387(4)
C2 N3 1.433(4)
C3 N7 1.156(4)
N3 C5 1.277(3)
C4 C15 1.454(4)
C4 H4 0.9500
C5 C6 1.454(4)
C5 H5 0.9500
N4 C26 1.340(4)
N4 C15 1.350(4)
N5 C12 1.151(4)
C6 C18 1.378(4)
C7 C9 1.382(5)
C7 C8 1.388(4)
C7 H7 0.9500
C8 H8 0.9500
C9 C13 1.368(5)
C9 N10 1.522(4)
C10 C20 1.370(5)
C10 H10 0.9500
C11 C22 1.375(4)
C11 H11 0.9500
C13 C23 1.370(4)
C13 H13 0.9500
C14 C16 1.386(4)
C14 H14 0.9500
C15 C32 1.380(4)
C16 C19 1.378(4)
C16 H16 0.9500
N6 N8 1.232(4)
N6 C21 1.461(4)
C17 C27 1.364(5)
C17 C28 1.366(5)
C17 H17 0.9500
C18 C24 1.388(4)
C18 H18 0.9500
C19 C22 1.370(4)
C19 N8 1.457(4)
N9 N10 1.170(4)
N9 C29 1.528(5)
C20 C24 1.379(5)
C20 H20 0.9500
C21 C30 1.358(5)
C21 C25 1.390(5)
C22 H22 0.9500
C23 H23 0.9500
C24 H24 0.9500
C25 C28 1.390(5)
C25 H25 0.9500
C26 C31 1.360(5)
C26 H26 0.9500
C27 C30 1.387(5)
C27 H27 0.9500
C28 H28 0.9500
C29 C34 1.342(6)
C29 C37 1.398(6)
C30 H30 0.9500
C31 C38 1.375(6)
C31 H31 0.9500
C32 C38 1.393(5)
C32 H32 0.9500
C33 C36 1.373(5)
C33 C35 1.381(5)
C33 H33 0.9500
C34 C35 1.364(5)
C34 H34 0.9500
C35 H35 0.9500
C36 C37 1.417(5)
C36 H36 0.9500
C37 H37 0.9500
C38 H38 0.9500
